data_9011193
loop_
_publ_author_name
'Glazer, A. M.'
'Mabud, S. A.'

_publ_section_title
;Powder profile refinement of lead zirconate titanate at several temperatures.
 II. Pure PbTiO3 Locality: synthetic Sample: T = 550 C
;
_journal_name_full 'Acta Crystallographica, Section B'
_journal_page_first 1065
_journal_page_last 1070
_journal_paper_doi 10.1107/S0567740878004938
_journal_volume 34
_journal_year 1978
_chemical_compound_source Synthetic
_chemical_formula_sum 'O3 Pb Ti'
_chemical_name_mineral Macedonite
_space_group_IT_number 123
_symmetry_space_group_name_Hall '-P 4 2'
_symmetry_space_group_name_H-M 'P 4/m m m'
_cell_angle_alpha 90
_cell_angle_beta 90
_cell_angle_gamma 90
_cell_length_a 3.97
_cell_length_b 3.97
_cell_length_c 3.97
_cell_formula_units_Z 1
_cell_volume 62.571
_database_code_amcsd 0009632
_diffrn_ambient_temperature 823.15
_exptl_crystal_density_diffrn 8.043
_cod_original_formula_sum 'Pb Ti O3'
_cod_database_code 9011193

loop_
_space_group_symop_operation_xyz
x,y,z
-y,-x,z
y,x,-z
y,-x,-z
-y,x,z
x,-y,z
-x,y,-z
x,y,-z
-x,-y,z
y,x,z
-y,-x,-z
-y,x,-z
y,-x,z
-x,y,z
x,-y,-z
-x,-y,-z

loop_
_atom_site_aniso_label
_atom_site_aniso_U_11
_atom_site_aniso_U_22
_atom_site_aniso_U_33
_atom_site_aniso_U_12
_atom_site_aniso_U_13
_atom_site_aniso_U_23
Pb 0.03432 0.03432 0.03432 0.00000 0.00000 0.00000
Ti 0.00906 0.00906 0.00906 0.00000 0.00000 0.00000
O1 0.01116 0.01116 0.03789 0.00000 0.00000 0.00000
O2 0.01116 0.03789 0.01116 0.00000 0.00000 0.00000

loop_
_atom_site_label
_atom_site_fract_x
_atom_site_fract_y
_atom_site_fract_z
_atom_site_U_iso_or_equiv
Pb 0.00000 0.00000 0.00000 0.03434
Ti 0.50000 0.50000 0.50000 0.00879
O1 0.50000 0.50000 0.00000 0.01962
O2 0.50000 0.00000 0.50000 0.01962

loop_
_cod_related_entry_id
_cod_related_entry_database
_cod_related_entry_code
1 AMCSD 0009632
